data_1550858
loop_
_publ_author_name
'Arrowsmith, Merle'
'Schweizer, Julia I.'
'Heinz, Myron'
'H\"arterich, Marcel'
'Krummenacher, Ivo'
'Holthausen, Max C.'
'Braunschweig, Holger'

_publ_section_title
;
 Synthesis and reduction chemistry of mixed-Lewis-base-stabilised
 chloroborylenes
;
_journal_issue 19
_journal_name_full 'Chemical Science'
_journal_page_first 5095
_journal_page_last 5103
_journal_paper_doi 10.1039/C9SC01039D
_journal_volume 10
_journal_year 2019
_chemical_formula_moiety 'C21 H34 B Cl2 K N S0.50'
_chemical_formula_sum 'C21 H34 B Cl2 K N S0.5'
_chemical_formula_weight 437.33
_space_group_crystal_system monoclinic
_space_group_IT_number 15
_space_group_name_Hall '-C 2yc'
_space_group_name_H-M_alt 'C 1 2/c 1'
_symmetry_space_group_name_Hall '-C 2yc'
_symmetry_space_group_name_H-M 'C 1 2/c 1'
_atom_sites_solution_hydrogens geom
_audit_creation_method SHELXL-2014/7
_audit_update_record
;
2019-01-25 deposited with the CCDC.    2019-04-08 downloaded from the CCDC.
;
_cell_angle_alpha 90
_cell_angle_beta 105.321(2)
_cell_angle_gamma 90
_cell_formula_units_Z 8
_cell_length_a 22.7921(16)
_cell_length_b 17.8985(11)
_cell_length_c 14.2655(11)
_cell_measurement_reflns_used 5032
_cell_measurement_temperature 103(2)
_cell_measurement_theta_max 27.73
_cell_measurement_theta_min 2.71
_cell_volume 5612.7(7)
_computing_cell_refinement 'Saint+ ver. 7.68A (Bruker AXS)'
_computing_data_collection 'APEX2 ver. 2014.9 (Bruker AXS)'
_computing_data_reduction 'Saint+ ver. 7.68A (Bruker AXS)'
_computing_molecular_graphics 'ShelXLe (Huebschle et al, 2011)'
_computing_publication_material 'SHELXL-2014/6 (Sheldrick, 2014) '
_computing_structure_refinement 'SHELXL-2014/7 (Sheldrick, 2014)'
_computing_structure_solution 'SHELXT 2014/4 (Sheldrick, 2014)'
_diffrn_ambient_temperature 103(2)
_diffrn_measured_fraction_theta_full 1.000
_diffrn_measured_fraction_theta_max 0.999
_diffrn_measurement_device_type 'Bruker X8-APEX II'
_diffrn_measurement_method '\f and \w scans'
_diffrn_radiation_type MoK\a
_diffrn_radiation_wavelength 0.71073
_diffrn_reflns_av_R_equivalents 0.0756
_diffrn_reflns_av_unetI/netI 0.0824
_diffrn_reflns_Laue_measured_fraction_full 1.000
_diffrn_reflns_Laue_measured_fraction_max 0.999
_diffrn_reflns_limit_h_max 29
_diffrn_reflns_limit_h_min -29
_diffrn_reflns_limit_k_max 23
_diffrn_reflns_limit_k_min -22
_diffrn_reflns_limit_l_max 18
_diffrn_reflns_limit_l_min -18
_diffrn_reflns_number 21522
_diffrn_reflns_point_group_measured_fraction_full 1.000
_diffrn_reflns_point_group_measured_fraction_max 0.999
_diffrn_reflns_theta_full 26.000
_diffrn_reflns_theta_max 27.877
_diffrn_reflns_theta_min 1.467
_diffrn_source 'rotating-anode X-ray tube or sealed X-ray tube'
_exptl_absorpt_coefficient_mu 0.422
_exptl_absorpt_correction_T_max 0.7456
_exptl_absorpt_correction_T_min 0.4517
_exptl_absorpt_correction_type multi-scan
_exptl_absorpt_process_details 'Sadabs 2014/4 (Bruker 2014)'
_exptl_crystal_colour yellow
_exptl_crystal_density_diffrn 1.035
_exptl_crystal_description needle
_exptl_crystal_F_000 1864
_exptl_crystal_size_max 0.520
_exptl_crystal_size_mid 0.160
_exptl_crystal_size_min 0.150
_refine_diff_density_max 0.559
_refine_diff_density_min -0.520
_refine_diff_density_rms 0.071
_refine_ls_extinction_method none
_refine_ls_goodness_of_fit_ref 1.032
_refine_ls_hydrogen_treatment constr
_refine_ls_matrix_type full
_refine_ls_number_parameters 249
_refine_ls_number_reflns 6701
_refine_ls_number_restraints 0
_refine_ls_restrained_S_all 1.032
_refine_ls_R_factor_all 0.0679
_refine_ls_R_factor_gt 0.0473
_refine_ls_shift/su_max 0.002
_refine_ls_shift/su_mean 0.000
_refine_ls_structure_factor_coef Fsqd
_refine_ls_weighting_details 'w=1/[\s^2^(Fo^2^)+(0.0557P)^2^] where P=(Fo^2^+2Fc^2^)/3'
_refine_ls_weighting_scheme calc
_refine_ls_wR_factor_gt 0.1177
_refine_ls_wR_factor_ref 0.1285
_reflns_Friedel_coverage 0.000
_reflns_number_gt 5020
_reflns_number_total 6701
_reflns_threshold_expression 'I > 2\s(I)'
_cod_data_source_file c9sc01039d2.cif
_cod_data_source_block final_a_sq
_cod_original_formula_sum 'C21 H34 B Cl2 K N S0.50'
_cod_database_code 1550858
_shelx_shelxl_version_number 2014/7
_shelx_space_group_comment
;
The symmetry employed for this shelxl refinement is uniquely defined
by the following loop, which should always be used as a source of
symmetry information in preference to the above space-group names.
They are only intended as comments.
;
_shelx_estimated_absorpt_t_min 0.810
_shelx_estimated_absorpt_t_max 0.939
_exptl_absorpt_special_details
;The crystal was immersed in a film of perfluoropolyether oil, 
mounted on a a glass fiber and transferred to stream of cold nitrogen.
;

loop_
_space_group_symop_operation_xyz
'x, y, z'
'-x, y, -z+1/2'
'x+1/2, y+1/2, z'
'-x+1/2, y+1/2, -z+1/2'
'-x, -y, -z'
'x, -y, z-1/2'
'-x+1/2, -y+1/2, -z'
'x+1/2, -y+1/2, z-1/2'

loop_
_atom_site_label
_atom_site_type_symbol
_atom_site_fract_x
_atom_site_fract_y
_atom_site_fract_z
_atom_site_U_iso_or_equiv
_atom_site_adp_type
_atom_site_occupancy
_atom_site_site_symmetry_order
_atom_site_calc_flag
_atom_site_refinement_flags_posn
_atom_site_refinement_flags_adp
_atom_site_refinement_flags_occupancy
C1 C 0.36634(8) 0.35425(10) 0.36414(14) 0.0163(4) Uani 1 1 d . . .
C2 C 0.25932(8) 0.32362(11) 0.31303(14) 0.0193(4) Uani 1 1 d . . .
C3 C 0.21301(8) 0.29544(11) 0.22175(16) 0.0244(5) Uani 1 1 d . . .
H3A H 0.1815 0.2664 0.2405 0.037 Uiso 1 1 calc R U .
H3B H 0.2336 0.2637 0.1843 0.037 Uiso 1 1 calc R U .
H3C H 0.1943 0.3381 0.1819 0.037 Uiso 1 1 calc R U .
C4 C 0.22669(10) 0.37215(12) 0.37218(17) 0.0290(5) Uani 1 1 d . . .
H4A H 0.2008 0.3405 0.4007 0.043 Uiso 1 1 calc R U .
H4B H 0.2015 0.4094 0.3295 0.043 Uiso 1 1 calc R U .
H4C H 0.2569 0.3976 0.4241 0.043 Uiso 1 1 calc R U .
C5 C 0.29327(8) 0.25867(11) 0.37519(15) 0.0219(4) Uani 1 1 d . . .
H5A H 0.2959 0.2153 0.3334 0.026 Uiso 1 1 calc R U .
H5B H 0.2715 0.2430 0.4234 0.026 Uiso 1 1 calc R U .
C6 C 0.35754(9) 0.28706(11) 0.42725(15) 0.0207(4) Uani 1 1 d . . .
C7 C 0.40392(9) 0.22374(12) 0.43160(17) 0.0291(5) Uani 1 1 d . . .
H7A H 0.3936 0.1813 0.4676 0.044 Uiso 1 1 calc R U .
H7B H 0.4448 0.2417 0.4645 0.044 Uiso 1 1 calc R U .
H7C H 0.4029 0.2079 0.3654 0.044 Uiso 1 1 calc R U .
C8 C 0.36142(9) 0.31061(12) 0.53258(15) 0.0272(5) Uani 1 1 d . . .
H8A H 0.3510 0.2680 0.5682 0.041 Uiso 1 1 calc R U .
H8B H 0.3329 0.3516 0.5322 0.041 Uiso 1 1 calc R U .
H8C H 0.4029 0.3272 0.5643 0.041 Uiso 1 1 calc R U .
C9 C 0.30844(8) 0.38789(11) 0.19348(14) 0.0188(4) Uani 1 1 d . . .
C10 C 0.28199(8) 0.45737(11) 0.15990(15) 0.0215(4) Uani 1 1 d . . .
C11 C 0.25793(9) 0.51015(11) 0.22401(17) 0.0264(5) Uani 1 1 d . . .
H11 H 0.2667 0.4874 0.2903 0.032 Uiso 1 1 calc R U .
C12 C 0.28913(10) 0.58686(11) 0.23408(19) 0.0337(5) Uani 1 1 d . . .
H12A H 0.2735 0.6182 0.2784 0.050 Uiso 1 1 calc R U .
H12B H 0.2807 0.6109 0.1702 0.050 Uiso 1 1 calc R U .
H12C H 0.3331 0.5805 0.2601 0.050 Uiso 1 1 calc R U .
C13 C 0.18893(10) 0.52095(14) 0.1876(2) 0.0422(6) Uani 1 1 d . . .
H13A H 0.1746 0.5507 0.2349 0.063 Uiso 1 1 calc R U .
H13B H 0.1688 0.4721 0.1798 0.063 Uiso 1 1 calc R U .
H13C H 0.1792 0.5470 0.1250 0.063 Uiso 1 1 calc R U .
C14 C 0.27816(10) 0.47873(12) 0.06444(16) 0.0279(5) Uani 1 1 d . . .
H14 H 0.2584 0.5243 0.0407 0.034 Uiso 1 1 calc R U .
C15 C 0.30201(10) 0.43605(12) 0.00379(16) 0.0294(5) Uani 1 1 d . . .
H15 H 0.2835 0.4412 -0.0677 0.035 Uiso 1 1 calc R U .
C16 C 0.32914(9) 0.36820(12) 0.03730(16) 0.0260(5) Uani 1 1 d . . .
H16 H 0.3342 0.3307 -0.0120 0.031 Uiso 1 1 calc R U .
C17 C 0.33192(8) 0.34262(11) 0.13118(15) 0.0208(4) Uani 1 1 d . . .
C18 C 0.35842(9) 0.26589(11) 0.16138(16) 0.0232(4) Uani 1 1 d . . .
H18 H 0.3502 0.2536 0.2251 0.028 Uiso 1 1 calc R U .
C19 C 0.32849(10) 0.20464(12) 0.08862(18) 0.0341(6) Uani 1 1 d . . .
H19A H 0.3440 0.1556 0.1143 0.051 Uiso 1 1 calc R U .
H19B H 0.3381 0.2132 0.0265 0.051 Uiso 1 1 calc R U .
H19C H 0.2843 0.2061 0.0788 0.051 Uiso 1 1 calc R U .
C20 C 0.42713(9) 0.26518(13) 0.17661(19) 0.0346(6) Uani 1 1 d . . .
H20A H 0.4433 0.2161 0.2011 0.052 Uiso 1 1 calc R U .
H20B H 0.4457 0.3038 0.2239 0.052 Uiso 1 1 calc R U .
H20C H 0.4366 0.2752 0.1147 0.052 Uiso 1 1 calc R U .
C21 C 0.54458(10) 0.70597(12) 0.20099(17) 0.0303(5) Uani 1 1 d . . .
H21A H 0.5675 0.7387 0.2530 0.045 Uiso 1 1 calc R U .
H21B H 0.5175 0.7362 0.1503 0.045 Uiso 1 1 calc R U .
H21C H 0.5730 0.6783 0.1730 0.045 Uiso 1 1 calc R U .
B1 B 0.41923(10) 0.40015(12) 0.37975(16) 0.0170(4) Uani 1 1 d . . .
N1 N 0.31029(6) 0.36442(9) 0.28959(12) 0.0168(3) Uani 1 1 d . . .
S1 S 0.5000 0.64113(4) 0.2500 0.01964(16) Uani 1 2 d S T P
Cl1 Cl 0.42875(2) 0.48314(3) 0.30915(4) 0.02464(14) Uani 1 1 d . . .
Cl2 Cl 0.49141(2) 0.38233(3) 0.47337(4) 0.02055(13) Uani 1 1 d . . .
K1 K 0.42798(2) 0.50855(2) 0.08950(3) 0.02190(12) Uani 1 1 d . . .

loop_
_atom_site_aniso_label
_atom_site_aniso_U_11
_atom_site_aniso_U_22
_atom_site_aniso_U_33
_atom_site_aniso_U_23
_atom_site_aniso_U_13
_atom_site_aniso_U_12
C1 0.0172(8) 0.0126(10) 0.0154(9) -0.0001(8) -0.0021(7) -0.0010(7)
C2 0.0194(9) 0.0161(10) 0.0192(10) 0.0015(8) -0.0004(8) -0.0079(8)
C3 0.0184(9) 0.0238(11) 0.0259(11) 0.0000(9) -0.0029(8) -0.0076(8)
C4 0.0307(11) 0.0242(12) 0.0335(13) -0.0001(10) 0.0113(10) -0.0057(9)
C5 0.0248(10) 0.0171(10) 0.0197(10) 0.0037(9) -0.0011(8) -0.0085(8)
C6 0.0226(9) 0.0156(10) 0.0186(10) 0.0025(8) -0.0037(8) -0.0048(8)
C7 0.0328(11) 0.0154(11) 0.0303(12) 0.0057(10) -0.0072(10) -0.0012(9)
C8 0.0326(11) 0.0272(12) 0.0178(10) 0.0059(9) -0.0002(9) -0.0153(9)
C9 0.0145(8) 0.0185(10) 0.0176(10) 0.0026(8) -0.0062(7) -0.0078(7)
C10 0.0188(9) 0.0186(10) 0.0215(10) 0.0046(9) -0.0047(8) -0.0040(8)
C11 0.0291(11) 0.0188(11) 0.0278(12) 0.0074(9) 0.0016(9) 0.0032(9)
C12 0.0420(13) 0.0152(11) 0.0399(14) 0.0061(10) 0.0039(11) 0.0043(10)
C13 0.0335(12) 0.0378(14) 0.0522(17) 0.0103(13) 0.0058(12) 0.0097(11)
C14 0.0290(11) 0.0219(11) 0.0256(12) 0.0091(10) -0.0058(9) -0.0039(9)
C15 0.0346(11) 0.0305(13) 0.0162(10) 0.0043(9) -0.0056(9) -0.0105(10)
C16 0.0276(10) 0.0278(12) 0.0189(11) -0.0041(9) -0.0004(9) -0.0094(9)
C17 0.0186(9) 0.0196(11) 0.0197(10) 0.0010(8) -0.0029(8) -0.0066(8)
C18 0.0227(10) 0.0213(11) 0.0227(11) -0.0023(9) 0.0007(8) -0.0020(8)
C19 0.0343(12) 0.0240(12) 0.0379(14) -0.0062(11) -0.0013(11) -0.0016(10)
C20 0.0282(11) 0.0321(13) 0.0394(14) -0.0045(11) 0.0019(10) -0.0005(10)
C21 0.0298(11) 0.0296(13) 0.0282(12) 0.0009(10) 0.0018(10) -0.0117(9)
B1 0.0207(10) 0.0141(11) 0.0132(10) 0.0037(9) -0.0007(8) -0.0009(9)
N1 0.0143(7) 0.0158(8) 0.0158(8) 0.0034(7) -0.0036(6) -0.0061(6)
S1 0.0177(3) 0.0176(4) 0.0198(4) 0.000 -0.0018(3) 0.000
Cl1 0.0221(2) 0.0213(3) 0.0249(3) 0.0083(2) -0.0037(2) -0.00861(19)
Cl2 0.0167(2) 0.0213(3) 0.0194(2) 0.0021(2) -0.00278(18) -0.00174(18)
K1 0.0183(2) 0.0213(2) 0.0236(2) -0.00127(19) 0.00116(18) 0.00110(17)

loop_
_atom_type_symbol
_atom_type_description
_atom_type_scat_dispersion_real
_atom_type_scat_dispersion_imag
_atom_type_scat_source
C C 0.0033 0.0016 'International Tables Vol C Tables 4.2.6.8 and 6.1.1.4'
H H 0.0000 0.0000 'International Tables Vol C Tables 4.2.6.8 and 6.1.1.4'
B B 0.0013 0.0007 'International Tables Vol C Tables 4.2.6.8 and 6.1.1.4'
N N 0.0061 0.0033 'International Tables Vol C Tables 4.2.6.8 and 6.1.1.4'
S S 0.1246 0.1234 'International Tables Vol C Tables 4.2.6.8 and 6.1.1.4'
Cl Cl 0.1484 0.1585 'International Tables Vol C Tables 4.2.6.8 and 6.1.1.4'
K K 0.2009 0.2494 'International Tables Vol C Tables 4.2.6.8 and 6.1.1.4'

loop_
_geom_angle_atom_site_label_1
_geom_angle_atom_site_label_2
_geom_angle_atom_site_label_3
_geom_angle
_geom_angle_site_symmetry_1
_geom_angle_site_symmetry_3
B1 C1 N1 126.15(17) . .
B1 C1 C6 126.23(17) . .
N1 C1 C6 107.55(14) . .
N1 C2 C3 112.08(16) . .
N1 C2 C4 111.58(15) . .
C3 C2 C4 109.24(16) . .
N1 C2 C5 101.36(14) . .
C3 C2 C5 111.72(15) . .
C4 C2 C5 110.71(17) . .
C2 C3 H3A 109.5 . .
C2 C3 H3B 109.5 . .
H3A C3 H3B 109.5 . .
C2 C3 H3C 109.5 . .
H3A C3 H3C 109.5 . .
H3B C3 H3C 109.5 . .
C2 C4 H4A 109.5 . .
C2 C4 H4B 109.5 . .
H4A C4 H4B 109.5 . .
C2 C4 H4C 109.5 . .
H4A C4 H4C 109.5 . .
H4B C4 H4C 109.5 . .
C2 C5 C6 107.29(15) . .
C2 C5 H5A 110.3 . .
C6 C5 H5A 110.3 . .
C2 C5 H5B 110.3 . .
C6 C5 H5B 110.3 . .
H5A C5 H5B 108.5 . .
C7 C6 C8 107.47(17) . .
C7 C6 C5 109.35(16) . .
C8 C6 C5 111.23(17) . .
C7 C6 C1 113.74(17) . .
C8 C6 C1 111.84(16) . .
C5 C6 C1 103.21(15) . .
C6 C7 H7A 109.5 . .
C6 C7 H7B 109.5 . .
H7A C7 H7B 109.5 . .
C6 C7 H7C 109.5 . .
H7A C7 H7C 109.5 . .
H7B C7 H7C 109.5 . .
C6 C8 H8A 109.5 . .
C6 C8 H8B 109.5 . .
H8A C8 H8B 109.5 . .
C6 C8 H8C 109.5 . .
H8A C8 H8C 109.5 . .
H8B C8 H8C 109.5 . .
C17 C9 C10 119.52(19) . .
C17 C9 N1 121.21(17) . .
C10 C9 N1 119.26(18) . .
C14 C10 C9 119.0(2) . .
C14 C10 C11 118.64(18) . .
C9 C10 C11 122.38(19) . .
C10 C11 C13 112.14(19) . .
C10 C11 C12 112.42(19) . .
C13 C11 C12 109.11(17) . .
C10 C11 H11 107.6 . .
C13 C11 H11 107.6 . .
C12 C11 H11 107.6 . .
C11 C12 H12A 109.5 . .
C11 C12 H12B 109.5 . .
H12A C12 H12B 109.5 . .
C11 C12 H12C 109.5 . .
H12A C12 H12C 109.5 . .
H12B C12 H12C 109.5 . .
C11 C13 H13A 109.5 . .
C11 C13 H13B 109.5 . .
H13A C13 H13B 109.5 . .
C11 C13 H13C 109.5 . .
H13A C13 H13C 109.5 . .
H13B C13 H13C 109.5 . .
C15 C14 C10 122.1(2) . .
C15 C14 K1 66.20(12) . .
C10 C14 K1 97.99(12) . .
C15 C14 H14 119.0 . .
C10 C14 H14 119.0 . .
K1 C14 H14 105.8 . .
C14 C15 C16 119.0(2) . .
C14 C15 K1 89.90(13) . .
C16 C15 K1 87.04(12) . .
C14 C15 H15 117.5 . .
C16 C15 H15 117.5 . .
K1 C15 H15 117.5 . .
C15 C16 C17 121.2(2) . .
C15 C16 K1 68.30(11) . .
C17 C16 K1 100.13(12) . .
C15 C16 H16 117.9 . .
C17 C16 H16 117.9 . .
K1 C16 H16 117.9 . .
C16 C17 C9 119.11(19) . .
C16 C17 C18 118.79(19) . .
C9 C17 C18 122.08(18) . .
C17 C18 C20 111.43(17) . .
C17 C18 C19 112.40(16) . .
C20 C18 C19 110.24(18) . .
C17 C18 H18 107.5 . .
C20 C18 H18 107.5 . .
C19 C18 H18 107.5 . .
C18 C19 H19A 109.5 . .
C18 C19 H19B 109.5 . .
H19A C19 H19B 109.5 . .
C18 C19 H19C 109.5 . .
H19A C19 H19C 109.5 . .
H19B C19 H19C 109.5 . .
C18 C20 H20A 109.5 . .
C18 C20 H20B 109.5 . .
H20A C20 H20B 109.5 . .
C18 C20 H20C 109.5 . .
H20A C20 H20C 109.5 . .
H20B C20 H20C 109.5 . .
S1 C21 H21A 109.5 . .
S1 C21 H21B 109.5 . .
H21A C21 H21B 109.5 . .
S1 C21 H21C 109.5 . .
H21A C21 H21C 109.5 . .
H21B C21 H21C 109.5 . .
C1 B1 Cl1 126.62(16) . .
C1 B1 Cl2 124.48(15) . .
Cl1 B1 Cl2 108.85(11) . .
C1 B1 K1 105.50(13) . 6_566
Cl1 B1 K1 96.13(8) . 6_566
Cl2 B1 K1 67.06(7) . 6_566
C9 N1 C1 122.86(15) . .
C9 N1 C2 122.46(14) . .
C1 N1 C2 111.45(15) . .
C21 S1 C21 99.76(15) . 2_655
C21 S1 K1 114.17(7) . .
C21 S1 K1 119.29(7) 2_655 .
C21 S1 K1 119.29(7) . 2_655
C21 S1 K1 114.17(7) 2_655 2_655
K1 S1 K1 91.58(2) . 2_655
B1 Cl1 K1 133.49(7) . .
B1 Cl1 K1 96.89(7) . 2_655
K1 Cl1 K1 99.397(18) . 2_655
B1 Cl2 K1 80.14(7) . 6_566
B1 Cl2 K1 98.23(7) . 2_655
K1 Cl2 K1 95.012(18) 6_566 2_655
C15 K1 Cl2 124.02(4) . 6_565
C15 K1 Cl1 95.33(4) . .
Cl2 K1 Cl1 136.68(2) 6_565 .
C15 K1 Cl2 97.78(5) . 2_655
Cl2 K1 Cl2 84.988(18) 6_565 2_655
Cl1 K1 Cl2 108.928(18) . 2_655
C15 K1 Cl1 147.10(5) . 2_655
Cl2 K1 Cl1 76.867(17) 6_565 2_655
Cl1 K1 Cl1 78.245(18) . 2_655
Cl2 K1 Cl1 55.748(14) 2_655 2_655
C15 K1 C16 24.66(5) . .
Cl2 K1 C16 136.80(4) 6_565 .
Cl1 K1 C16 86.52(4) . .
Cl2 K1 C16 78.95(4) 2_655 .
Cl1 K1 C16 122.55(4) 2_655 .
C15 K1 B1 91.23(5) . 6_565
Cl2 K1 B1 32.80(4) 6_565 6_565
Cl1 K1 B1 159.00(4) . 6_565
Cl2 K1 B1 89.83(4) 2_655 6_565
Cl1 K1 B1 106.32(4) 2_655 6_565
C16 K1 B1 106.86(5) . 6_565
C15 K1 C14 23.90(6) . .
Cl2 K1 C14 129.32(4) 6_565 .
Cl1 K1 C14 79.80(4) . .
Cl2 K1 C14 119.98(4) 2_655 .
Cl1 K1 C14 153.79(4) 2_655 .
C16 K1 C14 41.52(5) . .
B1 K1 C14 99.30(5) 6_565 .
C15 K1 S1 142.26(5) . .
Cl2 K1 S1 73.415(14) 6_565 .
Cl1 K1 S1 63.779(14) . .
Cl2 K1 S1 118.180(16) 2_655 .
Cl1 K1 S1 63.056(13) 2_655 .
C16 K1 S1 148.80(4) . .
B1 K1 S1 99.45(4) 6_565 .
C14 K1 S1 118.38(4) . .
C15 K1 K1 118.00(5) . 5_665
Cl2 K1 K1 42.807(12) 6_565 5_665
Cl1 K1 K1 135.372(19) . 5_665
Cl2 K1 K1 42.181(11) 2_655 5_665
Cl1 K1 K1 57.514(14) 2_655 5_665
C16 K1 K1 111.13(4) . 5_665
B1 K1 K1 55.35(4) 6_565 5_665
C14 K1 K1 140.18(4) . 5_665
S1 K1 K1 97.454(14) . 5_665
C15 K1 K1 134.04(4) . 2_655
Cl2 K1 K1 101.841(15) 6_565 2_655
Cl1 K1 K1 40.859(12) . 2_655
Cl2 K1 K1 88.232(13) 2_655 2_655
Cl1 K1 K1 39.743(11) 2_655 2_655
C16 K1 K1 117.28(4) . 2_655
B1 K1 K1 134.50(4) 6_565 2_655
C14 K1 K1 120.64(4) . 2_655
S1 K1 K1 44.211(11) . 2_655
K1 K1 K1 96.734(16) 5_665 2_655

loop_
_geom_bond_atom_site_label_1
_geom_bond_atom_site_label_2
_geom_bond_distance
_geom_bond_site_symmetry_2
C1 B1 1.427(3) .
C1 N1 1.442(2) .
C1 C6 1.547(3) .
C2 N1 1.483(2) .
C2 C3 1.529(3) .
C2 C4 1.533(3) .
C2 C5 1.541(3) .
C3 H3A 0.9800 .
C3 H3B 0.9800 .
C3 H3C 0.9800 .
C4 H4A 0.9800 .
C4 H4B 0.9800 .
C4 H4C 0.9800 .
C5 C6 1.543(3) .
C5 H5A 0.9900 .
C5 H5B 0.9900 .
C6 C7 1.540(3) .
C6 C8 1.540(3) .
C7 H7A 0.9800 .
C7 H7B 0.9800 .
C7 H7C 0.9800 .
C8 H8A 0.9800 .
C8 H8B 0.9800 .
C8 H8C 0.9800 .
C9 C17 1.409(3) .
C9 C10 1.409(3) .
C9 N1 1.424(2) .
C10 C14 1.395(3) .
C10 C11 1.515(3) .
C11 C13 1.532(3) .
C11 C12 1.535(3) .
C11 H11 1.0000 .
C12 H12A 0.9800 .
C12 H12B 0.9800 .
C12 H12C 0.9800 .
C13 H13A 0.9800 .
C13 H13B 0.9800 .
C13 H13C 0.9800 .
C14 C15 1.370(3) .
C14 K1 3.381(2) .
C14 H14 0.9500 .
C15 C16 1.389(3) .
C15 K1 3.093(2) .
C15 H15 1.0000 .
C16 C17 1.401(3) .
C16 K1 3.325(2) .
C16 H16 1.0000 .
C17 C18 1.516(3) .
C18 C20 1.523(3) .
C18 C19 1.540(3) .
C18 H18 1.0000 .
C19 H19A 0.9800 .
C19 H19B 0.9800 .
C19 H19C 0.9800 .
C20 H20A 0.9800 .
C20 H20B 0.9800 .
C20 H20C 0.9800 .
C21 S1 1.801(2) .
C21 H21A 0.9800 .
C21 H21B 0.9800 .
C21 H21C 0.9800 .
B1 Cl1 1.839(2) .
B1 Cl2 1.852(2) .
B1 K1 3.369(2) 6_566
S1 C21 1.801(2) 2_655
S1 K1 3.4032(7) .
S1 K1 3.4033(7) 2_655
Cl1 K1 3.1617(8) .
Cl1 K1 3.2351(6) 2_655
Cl2 K1 3.1489(7) 6_566
Cl2 K1 3.1866(6) 2_655
K1 Cl2 3.1487(7) 6_565
K1 Cl2 3.1866(6) 2_655
K1 Cl1 3.2350(6) 2_655
K1 B1 3.369(2) 6_565
K1 K1 4.6714(9) 5_665
K1 K1 4.8788(9) 2_655

loop_
_geom_torsion_atom_site_label_1
_geom_torsion_atom_site_label_2
_geom_torsion_atom_site_label_3
_geom_torsion_atom_site_label_4
_geom_torsion
_geom_torsion_site_symmetry_1
_geom_torsion_site_symmetry_4
N1 C2 C5 C6 29.8(2) . .
C3 C2 C5 C6 149.28(17) . .
C4 C2 C5 C6 -88.74(19) . .
C2 C5 C6 C7 -142.54(18) . .
C2 C5 C6 C8 98.92(19) . .
C2 C5 C6 C1 -21.2(2) . .
B1 C1 C6 C7 -60.5(3) . .
N1 C1 C6 C7 122.30(17) . .
B1 C1 C6 C8 61.4(3) . .
N1 C1 C6 C8 -115.72(17) . .
B1 C1 C6 C5 -178.91(19) . .
N1 C1 C6 C5 3.9(2) . .
C17 C9 C10 C14 1.8(3) . .
N1 C9 C10 C14 -177.50(16) . .
C17 C9 C10 C11 -177.72(17) . .
N1 C9 C10 C11 3.0(3) . .
C14 C10 C11 C13 65.3(2) . .
C9 C10 C11 C13 -115.2(2) . .
C14 C10 C11 C12 -58.1(2) . .
C9 C10 C11 C12 121.4(2) . .
C9 C10 C14 C15 -3.3(3) . .
C11 C10 C14 C15 176.20(19) . .
C9 C10 C14 K1 -70.21(17) . .
C11 C10 C14 K1 109.34(16) . .
C10 C14 C15 C16 2.1(3) . .
K1 C14 C15 C16 86.56(18) . .
C10 C14 C15 K1 -84.43(19) . .
C14 C15 C16 C17 0.6(3) . .
K1 C15 C16 C17 88.87(18) . .
C14 C15 C16 K1 -88.24(18) . .
C15 C16 C17 C9 -2.1(3) . .
K1 C16 C17 C9 68.61(17) . .
C15 C16 C17 C18 176.08(17) . .
K1 C16 C17 C18 -113.25(15) . .
C10 C9 C17 C16 0.8(3) . .
N1 C9 C17 C16 -179.91(16) . .
C10 C9 C17 C18 -177.27(16) . .
N1 C9 C17 C18 2.0(3) . .
C16 C17 C18 C20 72.0(2) . .
C9 C17 C18 C20 -109.9(2) . .
C16 C17 C18 C19 -52.3(2) . .
C9 C17 C18 C19 125.8(2) . .
N1 C1 B1 Cl1 0.1(3) . .
C6 C1 B1 Cl1 -176.51(16) . .
N1 C1 B1 Cl2 -177.22(15) . .
C6 C1 B1 Cl2 6.1(3) . .
N1 C1 B1 K1 110.25(18) . 6_566
C6 C1 B1 K1 -66.4(2) . 6_566
C17 C9 N1 C1 65.4(2) . .
C10 C9 N1 C1 -115.27(19) . .
C17 C9 N1 C2 -92.5(2) . .
C10 C9 N1 C2 86.8(2) . .
B1 C1 N1 C9 38.5(3) . .
C6 C1 N1 C9 -144.35(17) . .
B1 C1 N1 C2 -161.41(19) . .
C6 C1 N1 C2 15.7(2) . .
C3 C2 N1 C9 12.7(2) . .
C4 C2 N1 C9 -110.1(2) . .
C5 C2 N1 C9 132.01(18) . .
C3 C2 N1 C1 -147.44(16) . .
C4 C2 N1 C1 89.68(19) . .
C5 C2 N1 C1 -28.18(19) . .
C1 B1 Cl1 K1 -62.9(2) . .
Cl2 B1 Cl1 K1 114.82(10) . .
K1 B1 Cl1 K1 -177.36(4) 6_566 .
C1 B1 Cl1 K1 -172.82(18) . 2_655
Cl2 B1 Cl1 K1 4.87(11) . 2_655
K1 B1 Cl1 K1 72.69(5) 6_566 2_655
C1 B1 Cl2 K1 -93.51(19) . 6_566
Cl1 B1 Cl2 K1 88.74(10) . 6_566
C1 B1 Cl2 K1 172.79(18) . 2_655
Cl1 B1 Cl2 K1 -4.96(11) . 2_655
K1 B1 Cl2 K1 -93.69(2) 6_566 2_655
